data_1504839
loop_
_publ_author_name
'Chung, Mee-Kyung'
'Lightbody, Owen C.'
'Stryker, Jeffrey M.'

_publ_section_title
;
 Ortho-silylated derivatives of tetrakis(2-hydroxyphenyl)ethene: a
 sterically isolated structural model for oxo-surface binding domains.
;
_journal_issue 17
_journal_name_full 'Organic letters'
_journal_page_first 3825
_journal_page_last 3828
_journal_paper_doi 10.1021/ol801427w
_journal_volume 10
_journal_year 2008
_chemical_formula_moiety 'C54 H84 O4 Si4'
_chemical_formula_sum 'C54 H84 O4 Si4'
_chemical_formula_weight 909.57
_chemical_name_systematic
; 
 ? 
;
_space_group_IT_number 13
_symmetry_cell_setting monoclinic
_symmetry_space_group_name_Hall '-P 2yc'
_symmetry_space_group_name_H-M 'P 1 2/c 1'
_atom_sites_solution_hydrogens geom
_atom_sites_solution_primary direct
_atom_sites_solution_secondary difmap
_cell_angle_alpha 90.00
_cell_angle_beta 107.107(3)
_cell_angle_gamma 90.00
_cell_formula_units_Z 2
_cell_length_a 13.769(2)
_cell_length_b 11.3446(17)
_cell_length_c 19.385(3)
_cell_measurement_reflns_used 4134
_cell_measurement_temperature 193(2)
_cell_measurement_theta_max 24.33
_cell_measurement_theta_min 2.20
_cell_volume 2894.0(8)
_computing_cell_refinement 'Bruker SAINT (Bruker, 1997)'
_computing_data_collection 'Bruker SMART (Bruker, 1997)'
_computing_data_reduction 'Bruker SAINT (Bruker, 1997)'
_computing_molecular_graphics 'Bruker SHELXTL (Bruker, 1997)'
_computing_publication_material 'Bruker SHELXTL (Bruker, 1997)'
_computing_structure_refinement 'SHELXL-97 (Sheldrick, 1997)'
_computing_structure_solution 'SHELXS-97 (Sheldrick, 1990)'
_diffrn_ambient_temperature 193(2)
_diffrn_detector_area_resol_mean 8.192
_diffrn_measured_fraction_theta_full 0.999
_diffrn_measured_fraction_theta_max 0.999
_diffrn_measurement_device_type 'Bruker PLATFORM diffractometer/SMART 1000 CCD area detector'
_diffrn_measurement_method '\w scans'
_diffrn_radiation_monochromator graphite
_diffrn_radiation_source 'fine-focus sealed tube'
_diffrn_radiation_type MoK\a
_diffrn_radiation_wavelength 0.71073
_diffrn_reflns_av_R_equivalents 0.0000
_diffrn_reflns_av_sigmaI/netI 0.0367
_diffrn_reflns_limit_h_max 16
_diffrn_reflns_limit_h_min -17
_diffrn_reflns_limit_k_max 14
_diffrn_reflns_limit_k_min 0
_diffrn_reflns_limit_l_max 24
_diffrn_reflns_limit_l_min 0
_diffrn_reflns_number 11442
_diffrn_reflns_theta_full 26.40
_diffrn_reflns_theta_max 26.40
_diffrn_reflns_theta_min 1.55
_diffrn_standards_decay_% 0
_diffrn_standards_interval_time 0
_diffrn_standards_number 0
_exptl_absorpt_coefficient_mu 0.141
_exptl_absorpt_correction_T_max 0.9656
_exptl_absorpt_correction_T_min 0.9289
_exptl_absorpt_correction_type multi-scan
_exptl_absorpt_process_details 'TWINABS (Sheldrick, 2002)'
_exptl_crystal_colour colourless
_exptl_crystal_density_diffrn 1.044
_exptl_crystal_density_method 'not measured'
_exptl_crystal_description block
_exptl_crystal_F_000 992
_exptl_crystal_size_max 0.53
_exptl_crystal_size_mid 0.35
_exptl_crystal_size_min 0.25
_refine_diff_density_max 0.427
_refine_diff_density_min -0.268
_refine_diff_density_rms 0.060
_refine_ls_extinction_method none
_refine_ls_goodness_of_fit_ref 1.041
_refine_ls_hydrogen_treatment constr
_refine_ls_matrix_type full
_refine_ls_number_parameters 376
_refine_ls_number_reflns 11442
_refine_ls_number_restraints 78
_refine_ls_restrained_S_all 1.037
_refine_ls_R_factor_all 0.0875
_refine_ls_R_factor_gt 0.0586
_refine_ls_shift/su_max 0.005
_refine_ls_shift/su_mean 0.000
_refine_ls_structure_factor_coef Fsqd
_refine_ls_weighting_details 'calc w=1/[\s^2^(Fo^2^)+(0.0953P)^2^+0.3573P] where P=(Fo^2^+2Fc^2^)/3'
_refine_ls_weighting_scheme calc
_refine_ls_wR_factor_gt 0.1581
_refine_ls_wR_factor_ref 0.1741
_reflns_number_gt 7914
_reflns_number_total 11442
_reflns_threshold_expression I>2\s(I)
_cod_data_source_file ol801427w_si_001.cif
_cod_data_source_block 6a
_cod_depositor_comments
;
The following automatic conversions were performed:

'_symmetry_cell_setting' value 'Monoclinic' changed to 'monoclinic'
according to /home/saulius/struct/CIF-dictionaries/cif_core.dic
dictionary named 'cif_core.dic' version 2.4.1 from 2010-06-29.

Automatic conversion script
Id: cif_fix_values 1715 2011-07-08 13:25:40Z adriana 
;
_cod_original_sg_symbol_H-M 'P 2/c'
_cod_database_code 1504839

loop_
_symmetry_equiv_pos_as_xyz
'x, y, z'
'-x, y, -z+1/2'
'-x, -y, -z'
'x, -y, z-1/2'

loop_
_atom_site_label
_atom_site_type_symbol
_atom_site_fract_x
_atom_site_fract_y
_atom_site_fract_z
_atom_site_U_iso_or_equiv
_atom_site_adp_type
_atom_site_occupancy
_atom_site_symmetry_multiplicity
_atom_site_calc_flag
_atom_site_refinement_flags
_atom_site_disorder_assembly
_atom_site_disorder_group
C1 C 0.5000 0.4423(2) 0.2500 0.0353(5) Uani 1 2 d S . .
C2 C 0.5000 0.3238(2) 0.2500 0.0349(5) Uani 1 2 d S . .
Si1A Si 0.32756(5) 0.75720(7) 0.38597(4) 0.04650(18) Uani 0.88 1 d PD A 1
Si2A Si 0.20251(6) 0.00702(7) 0.14357(4) 0.0577(2) Uani 0.88 1 d PD B 1
O1A O 0.49807(11) 0.61455(15) 0.36079(8) 0.0496(4) Uani 0.88 1 d PD A 1
H1A H 0.5491 0.5990 0.3471 0.060 Uiso 0.88 1 calc PR A 1
O2A O 0.39068(13) 0.14524(16) 0.14933(8) 0.0556(4) Uani 0.88 1 d PD B 1
H2A H 0.4491 0.1726 0.1546 0.067 Uiso 0.88 1 calc PR B 1
C3A C 0.3654(2) 0.6774(3) 0.47396(14) 0.0647(8) Uani 0.88 1 d PD A 1
H3A H 0.4338 0.6447 0.4825 0.078 Uiso 0.88 1 calc PR A 1
H3B H 0.3172 0.6133 0.4727 0.078 Uiso 0.88 1 calc PR A 1
H3C H 0.3650 0.7323 0.5129 0.078 Uiso 0.88 1 calc PR A 1
C4A C 0.1964(2) 0.8171(3) 0.37141(15) 0.0695(8) Uani 0.88 1 d PD A 1
H4A H 0.1964 0.8716 0.4106 0.083 Uiso 0.88 1 calc PR A 1
H4B H 0.1494 0.7520 0.3708 0.083 Uiso 0.88 1 calc PR A 1
H4C H 0.1749 0.8591 0.3252 0.083 Uiso 0.88 1 calc PR A 1
C5A C 0.4167(3) 0.8817(2) 0.38670(19) 0.0709(8) Uani 0.88 1 d PD A 1
H5A H 0.4855 0.8507 0.3943 0.085 Uiso 0.88 1 calc PR A 1
H5B H 0.4165 0.9364 0.4258 0.085 Uiso 0.88 1 calc PR A 1
H5C H 0.3948 0.9233 0.3404 0.085 Uiso 0.88 1 calc PR A 1
C6A C 0.0839(2) -0.0405(3) 0.16444(16) 0.0759(9) Uani 0.88 1 d PD B 1
H6A H 0.0469 -0.0971 0.1279 0.091 Uiso 0.88 1 calc PR B 1
H6B H 0.0408 0.0284 0.1641 0.091 Uiso 0.88 1 calc PR B 1
H6C H 0.1019 -0.0777 0.2122 0.091 Uiso 0.88 1 calc PR B 1
C7A C 0.2850(3) -0.1212(3) 0.1446(2) 0.0906(11) Uani 0.88 1 d PD B 1
H7A H 0.3466 -0.0955 0.1333 0.109 Uiso 0.88 1 calc PR B 1
H7B H 0.2486 -0.1788 0.1086 0.109 Uiso 0.88 1 calc PR B 1
H7C H 0.3038 -0.1576 0.1926 0.109 Uiso 0.88 1 calc PR B 1
C8A C 0.1622(3) 0.0785(3) 0.05389(15) 0.0950(13) Uani 0.88 1 d PD B 1
H8A H 0.2222 0.1043 0.0407 0.114 Uiso 0.88 1 calc PR B 1
H8B H 0.1194 0.1469 0.0556 0.114 Uiso 0.88 1 calc PR B 1
H8C H 0.1234 0.0222 0.0179 0.114 Uiso 0.88 1 calc PR B 1
C11A C 0.4076(2) 0.5119(5) 0.25007(16) 0.0325(6) Uani 0.88 1 d PD A 1
C12A C 0.4105(2) 0.5935(5) 0.3049(2) 0.0373(6) Uani 0.88 1 d PD A 1
C13A C 0.32242(18) 0.6523(3) 0.30894(15) 0.0373(4) Uani 0.88 1 d PD A 1
C14A C 0.23233(16) 0.6277(3) 0.25511(19) 0.0368(5) Uani 0.88 1 d PD A 1
H14A H 0.1718 0.6653 0.2575 0.044 Uiso 0.88 1 calc PR A 1
C15A C 0.22648(16) 0.5504(3) 0.19776(14) 0.0351(4) Uani 0.88 1 d PD A 1
C16A C 0.31553(18) 0.4939(3) 0.19746(14) 0.0348(4) Uani 0.88 1 d PD A 1
H16A H 0.3135 0.4401 0.1595 0.042 Uiso 0.88 1 calc PR A 1
C17A C 0.1295(2) 0.5231(5) 0.1380(3) 0.0436(7) Uani 0.88 1 d PD A 1
C18A C 0.1450(2) 0.5522(4) 0.06556(15) 0.0979(13) Uani 0.88 1 d PD A 1
H18A H 0.0816 0.5380 0.0271 0.118 Uiso 0.88 1 calc PR A 1
H18B H 0.1989 0.5022 0.0579 0.118 Uiso 0.88 1 calc PR A 1
H18C H 0.1644 0.6352 0.0649 0.118 Uiso 0.88 1 calc PR A 1
C19A C 0.0400(2) 0.5979(3) 0.14405(18) 0.0897(11) Uani 0.88 1 d PD A 1
H19A H -0.0208 0.5777 0.1046 0.108 Uiso 0.88 1 calc PR A 1
H19B H 0.0559 0.6816 0.1410 0.108 Uiso 0.88 1 calc PR A 1
H19C H 0.0274 0.5822 0.1904 0.108 Uiso 0.88 1 calc PR A 1
C20A C 0.1016(2) 0.3972(3) 0.1403(2) 0.0916(11) Uani 0.88 1 d PD A 1
H20A H 0.0373 0.3820 0.1029 0.110 Uiso 0.88 1 calc PR A 1
H20B H 0.0937 0.3790 0.1878 0.110 Uiso 0.88 1 calc PR A 1
H20C H 0.1551 0.3476 0.1317 0.110 Uiso 0.88 1 calc PR A 1
C21A C 0.4111(4) 0.2559(6) 0.2599(3) 0.0355(5) Uani 0.88 1 d PD B 1
C22A C 0.3603(3) 0.1720(5) 0.2094(2) 0.0396(5) Uani 0.88 1 d PD B 1
C23A C 0.2727(2) 0.1150(3) 0.21471(14) 0.0403(5) Uani 0.88 1 d PD B 1
C24A C 0.23979(19) 0.1427(3) 0.27425(12) 0.0399(5) Uani 0.88 1 d PD B 1
H24A H 0.1805 0.1048 0.2788 0.048 Uiso 0.88 1 calc PR B 1
C25A C 0.2889(2) 0.2226(3) 0.32721(13) 0.0372(5) Uani 0.88 1 d PD B 1
C26A C 0.3747(3) 0.2769(4) 0.3189(2) 0.0367(4) Uani 0.88 1 d PD B 1
H26A H 0.4106 0.3308 0.3549 0.044 Uiso 0.88 1 calc PR B 1
C27A C 0.2506(3) 0.2556(5) 0.3921(3) 0.0405(7) Uani 0.88 1 d PD B 1
C28A C 0.1580(3) 0.1839(3) 0.39359(19) 0.0945(12) Uani 0.88 1 d PD B 1
H28A H 0.1755 0.0999 0.3976 0.113 Uiso 0.88 1 calc PR B 1
H28B H 0.1030 0.1976 0.3490 0.113 Uiso 0.88 1 calc PR B 1
H28C H 0.1357 0.2078 0.4351 0.113 Uiso 0.88 1 calc PR B 1
C29A C 0.2177(4) 0.3843(3) 0.3843(3) 0.0997(13) Uani 0.88 1 d PD B 1
H29A H 0.1628 0.3947 0.3392 0.120 Uiso 0.88 1 calc PR B 1
H29B H 0.2755 0.4339 0.3834 0.120 Uiso 0.88 1 calc PR B 1
H29C H 0.1935 0.4071 0.4251 0.120 Uiso 0.88 1 calc PR B 1
C30A C 0.3328(3) 0.2372(6) 0.46170(17) 0.138(2) Uani 0.88 1 d PD B 1
H30A H 0.3517 0.1537 0.4668 0.165 Uiso 0.88 1 calc PR B 1
H30B H 0.3081 0.2613 0.5021 0.165 Uiso 0.88 1 calc PR B 1
H30C H 0.3922 0.2847 0.4617 0.165 Uiso 0.88 1 calc PR B 1
Si1B Si 0.1065(6) 0.5375(11) 0.1375(6) 0.0436(7) Uani 0.12 1 d PD A 2
Si2B Si 0.2254(8) 0.2405(12) 0.3854(6) 0.0405(7) Uani 0.12 1 d PD C 2
O1B O 0.3118(7) 0.4346(10) 0.1448(5) 0.0496(4) Uani 0.12 1 d PD A 2
H1B H 0.2508 0.4328 0.1193 0.074 Uiso 0.12 1 calc PR A 2
O2B O 0.4174(8) 0.3409(10) 0.3653(5) 0.0556(4) Uani 0.12 1 d PD C 2
H2B H 0.3768 0.3531 0.3895 0.067 Uiso 0.12 1 calc PR C 2
C3B C 0.1050(15) 0.612(2) 0.0513(8) 0.0979(13) Uani 0.12 1 d PD A 2
H3D H 0.0407 0.5943 0.0144 0.118 Uiso 0.12 1 calc PR A 2
H3E H 0.1617 0.5824 0.0352 0.118 Uiso 0.12 1 calc PR A 2
H3F H 0.1117 0.6969 0.0590 0.118 Uiso 0.12 1 calc PR A 2
C4B C 0.0057(7) 0.606(2) 0.1712(9) 0.0897(11) Uani 0.12 1 d PD A 2
H4D H -0.0607 0.5954 0.1354 0.108 Uiso 0.12 1 calc PR A 2
H4E H 0.0196 0.6907 0.1792 0.108 Uiso 0.12 1 calc PR A 2
H4F H 0.0055 0.5689 0.2168 0.108 Uiso 0.12 1 calc PR A 2
C5B C 0.0799(14) 0.3764(12) 0.1227(15) 0.0916(11) Uani 0.12 1 d PD A 2
H5D H 0.0158 0.3654 0.0845 0.110 Uiso 0.12 1 calc PR A 2
H5E H 0.0748 0.3405 0.1675 0.110 Uiso 0.12 1 calc PR A 2
H5F H 0.1352 0.3390 0.1085 0.110 Uiso 0.12 1 calc PR A 2
C6B C 0.1067(13) 0.150(2) 0.3695(10) 0.0945(12) Uani 0.12 1 d PD C 2
H6D H 0.1243 0.0665 0.3733 0.113 Uiso 0.12 1 calc PR C 2
H6E H 0.0613 0.1670 0.3211 0.113 Uiso 0.12 1 calc PR C 2
H6F H 0.0725 0.1707 0.4056 0.113 Uiso 0.12 1 calc PR C 2
C7B C 0.195(2) 0.3987(12) 0.385(2) 0.0997(13) Uani 0.12 1 d PD C 2
H7D H 0.1404 0.4178 0.3413 0.120 Uiso 0.12 1 calc PR C 2
H7E H 0.2555 0.4452 0.3865 0.120 Uiso 0.12 1 calc PR C 2
H7F H 0.1729 0.4172 0.4276 0.120 Uiso 0.12 1 calc PR C 2
C8B C 0.3122(15) 0.193(4) 0.4732(8) 0.138(2) Uani 0.12 1 d PD C 2
H8D H 0.3240 0.1080 0.4722 0.165 Uiso 0.12 1 calc PR C 2
H8E H 0.2816 0.2112 0.5117 0.165 Uiso 0.12 1 calc PR C 2
H8F H 0.3770 0.2349 0.4824 0.165 Uiso 0.12 1 calc PR C 2
C11B C 0.4114(14) 0.509(4) 0.2621(14) 0.0325(6) Uani 0.12 1 d PD A 2
C12B C 0.3194(9) 0.498(2) 0.2072(8) 0.0348(4) Uani 0.12 1 d PD A 2
C13B C 0.2326(7) 0.5623(16) 0.2086(8) 0.0351(4) Uani 0.12 1 d PD A 2
C14B C 0.2451(9) 0.647(2) 0.2628(12) 0.0368(5) Uani 0.12 1 d PD A 2
H14B H 0.1898 0.6979 0.2612 0.044 Uiso 0.12 1 calc PR A 2
C15B C 0.3350(9) 0.6600(18) 0.3194(9) 0.0373(4) Uani 0.12 1 d PD A 2
C16B C 0.4174(13) 0.593(4) 0.3155(16) 0.0373(6) Uani 0.12 1 d PD A 2
H16B H 0.4809 0.6048 0.3511 0.045 Uiso 0.12 1 calc PR A 2
C17B C 0.3478(11) 0.7436(12) 0.3826(7) 0.04650(18) Uani 0.12 1 d PD A 2
C18B C 0.3836(18) 0.6748(19) 0.4527(8) 0.0647(8) Uani 0.12 1 d PD A 2
H18D H 0.4520 0.6439 0.4584 0.078 Uiso 0.12 1 calc PR A 2
H18E H 0.3369 0.6092 0.4516 0.078 Uiso 0.12 1 calc PR A 2
H18F H 0.3850 0.7269 0.4933 0.078 Uiso 0.12 1 calc PR A 2
C19B C 0.2475(11) 0.8023(17) 0.3820(9) 0.0695(8) Uani 0.12 1 d PD A 2
H19D H 0.2588 0.8541 0.4241 0.083 Uiso 0.12 1 calc PR A 2
H19E H 0.1977 0.7416 0.3838 0.083 Uiso 0.12 1 calc PR A 2
H19F H 0.2219 0.8488 0.3378 0.083 Uiso 0.12 1 calc PR A 2
C20B C 0.4217(15) 0.8380(16) 0.3811(13) 0.0709(8) Uani 0.12 1 d PD A 2
H20D H 0.4893 0.8034 0.3889 0.085 Uiso 0.12 1 calc PR A 2
H20E H 0.4238 0.8955 0.4192 0.085 Uiso 0.12 1 calc PR A 2
H20F H 0.4008 0.8775 0.3340 0.085 Uiso 0.12 1 calc PR A 2
C21B C 0.416(3) 0.247(5) 0.252(2) 0.0355(5) Uani 0.12 1 d PD C 2
C22B C 0.373(2) 0.267(3) 0.3081(15) 0.0367(4) Uani 0.12 1 d PD C 2
C23B C 0.2834(13) 0.210(2) 0.3104(9) 0.0372(5) Uani 0.12 1 d PD C 2
C24B C 0.2378(11) 0.1348(19) 0.2533(8) 0.0399(5) Uani 0.12 1 d PD C 2
H24B H 0.1734 0.1020 0.2511 0.048 Uiso 0.12 1 calc PR C 2
C25B C 0.2813(13) 0.1051(17) 0.1996(8) 0.0403(5) Uani 0.12 1 d PD C 2
C26B C 0.369(2) 0.165(4) 0.1994(17) 0.0396(5) Uani 0.12 1 d PD C 2
H26B H 0.3978 0.1501 0.1615 0.048 Uiso 0.12 1 calc PR C 2
C27B C 0.2361(11) 0.0117(12) 0.1408(7) 0.0577(2) Uani 0.12 1 d PD C 2
C28B C 0.1327(12) -0.0313(15) 0.1433(8) 0.0759(9) Uani 0.12 1 d PD C 2
H28D H 0.1056 -0.0881 0.1044 0.091 Uiso 0.12 1 calc PR C 2
H28E H 0.0862 0.0358 0.1374 0.091 Uiso 0.12 1 calc PR C 2
H28F H 0.1396 -0.0693 0.1900 0.091 Uiso 0.12 1 calc PR C 2
C29B C 0.3063(16) -0.0951(16) 0.1553(16) 0.0906(11) Uani 0.12 1 d PD C 2
H29D H 0.3695 -0.0753 0.1444 0.109 Uiso 0.12 1 calc PR C 2
H29E H 0.2728 -0.1608 0.1247 0.109 Uiso 0.12 1 calc PR C 2
H29F H 0.3218 -0.1178 0.2061 0.109 Uiso 0.12 1 calc PR C 2
C30B C 0.2260(19) 0.061(2) 0.0672(7) 0.0950(13) Uani 0.12 1 d PD C 2
H30D H 0.2931 0.0836 0.0640 0.114 Uiso 0.12 1 calc PR C 2
H30E H 0.1814 0.1299 0.0589 0.114 Uiso 0.12 1 calc PR C 2
H30F H 0.1967 0.0007 0.0307 0.114 Uiso 0.12 1 calc PR C 2

loop_
_atom_site_aniso_label
_atom_site_aniso_U_11
_atom_site_aniso_U_22
_atom_site_aniso_U_33
_atom_site_aniso_U_23
_atom_site_aniso_U_13
_atom_site_aniso_U_12
C1 0.0269(12) 0.0452(14) 0.0330(13) 0.000 0.0076(11) 0.000
C2 0.0315(13) 0.0420(14) 0.0332(13) 0.000 0.0125(11) 0.000
Si1A 0.0423(4) 0.0510(4) 0.0423(3) -0.0145(3) 0.0064(3) 0.0045(3)
Si2A 0.0714(5) 0.0584(4) 0.0458(4) -0.0114(3) 0.0209(4) -0.0247(4)
O1A 0.0270(7) 0.0692(10) 0.0453(9) -0.0180(8) -0.0009(7) 0.0041(7)
O2A 0.0609(11) 0.0691(11) 0.0462(9) -0.0153(8) 0.0306(8) -0.0182(9)
C3A 0.0727(19) 0.0766(17) 0.0429(15) -0.0156(14) 0.0143(13) -0.0002(14)
C4A 0.0548(17) 0.0862(19) 0.0640(16) -0.0250(14) 0.0121(15) 0.0204(15)
C5A 0.0730(18) 0.0539(18) 0.0790(19) -0.0188(16) 0.0116(15) -0.0050(15)
C6A 0.070(2) 0.087(2) 0.0695(19) -0.0109(15) 0.0184(15) -0.0367(16)
C7A 0.119(3) 0.065(2) 0.104(3) -0.0347(18) 0.058(2) -0.0300(18)
C8A 0.122(3) 0.108(3) 0.0467(16) -0.0052(16) 0.0121(19) -0.046(3)
C11A 0.0269(9) 0.0388(10) 0.0318(15) 0.0017(13) 0.0084(8) 0.0006(7)
C12A 0.0308(10) 0.0429(10) 0.0344(16) -0.0011(13) 0.0038(8) -0.0001(9)
C13A 0.0340(11) 0.0402(11) 0.0369(12) -0.0046(8) 0.0090(9) -0.0003(9)
C14A 0.0283(10) 0.0391(15) 0.0411(12) -0.0004(9) 0.0073(9) 0.0015(10)
C15A 0.0289(9) 0.0407(11) 0.0339(12) 0.0005(8) 0.0065(8) -0.0032(8)
C16A 0.0337(9) 0.0407(10) 0.0304(11) -0.0028(9) 0.0100(8) -0.0026(8)
C17A 0.0264(18) 0.0563(17) 0.0439(9) -0.0026(10) 0.0036(13) 0.0018(15)
C18A 0.057(2) 0.178(4) 0.0419(16) 0.0096(19) -0.0115(15) -0.033(2)
C19A 0.0449(17) 0.114(2) 0.089(2) -0.046(2) -0.0135(15) 0.0182(17)
C20A 0.0567(19) 0.0663(18) 0.117(3) -0.0010(18) -0.0284(18) -0.0162(14)
C21A 0.0327(11) 0.0363(15) 0.0401(16) 0.0001(9) 0.0151(9) 0.0009(11)
C22A 0.0461(14) 0.0408(12) 0.0362(16) -0.0031(10) 0.0186(9) 0.0008(11)
C23A 0.0429(12) 0.0396(11) 0.0398(14) -0.0013(9) 0.0143(10) -0.0051(9)
C24A 0.0401(11) 0.0414(11) 0.0409(15) 0.0046(12) 0.0160(11) -0.0049(8)
C25A 0.0370(10) 0.0398(12) 0.0372(14) 0.0018(10) 0.0145(11) -0.0002(8)
C26A 0.0381(11) 0.0397(14) 0.0338(16) -0.0033(10) 0.0129(11) 0.0004(8)
C27A 0.038(3) 0.0477(18) 0.0426(13) -0.0008(9) 0.0217(17) -0.0058(15)
C28A 0.128(3) 0.085(2) 0.108(3) -0.0311(18) 0.091(3) -0.038(2)
C29A 0.154(4) 0.0729(19) 0.112(2) -0.0081(18) 0.101(3) 0.009(2)
C30A 0.076(2) 0.302(7) 0.0411(17) -0.001(3) 0.0248(16) 0.039(3)
Si1B 0.0264(18) 0.0563(17) 0.0439(9) -0.0026(10) 0.0036(13) 0.0018(15)
Si2B 0.038(3) 0.0477(18) 0.0426(13) -0.0008(9) 0.0217(17) -0.0058(15)
O1B 0.0270(7) 0.0692(10) 0.0453(9) -0.0180(8) -0.0009(7) 0.0041(7)
O2B 0.0609(11) 0.0691(11) 0.0462(9) -0.0153(8) 0.0306(8) -0.0182(9)
C3B 0.057(2) 0.178(4) 0.0419(16) 0.0096(19) -0.0115(15) -0.033(2)
C4B 0.0449(17) 0.114(2) 0.089(2) -0.046(2) -0.0135(15) 0.0182(17)
C5B 0.0567(19) 0.0663(18) 0.117(3) -0.0010(18) -0.0284(18) -0.0162(14)
C6B 0.128(3) 0.085(2) 0.108(3) -0.0311(18) 0.091(3) -0.038(2)
C7B 0.154(4) 0.0729(19) 0.112(2) -0.0081(18) 0.101(3) 0.009(2)
C8B 0.076(2) 0.302(7) 0.0411(17) -0.001(3) 0.0248(16) 0.039(3)
C11B 0.0269(9) 0.0388(10) 0.0318(15) 0.0017(13) 0.0084(8) 0.0006(7)
C12B 0.0337(9) 0.0407(10) 0.0304(11) -0.0028(9) 0.0100(8) -0.0026(8)
C13B 0.0289(9) 0.0407(11) 0.0339(12) 0.0005(8) 0.0065(8) -0.0032(8)
C14B 0.0283(10) 0.0391(15) 0.0411(12) -0.0004(9) 0.0073(9) 0.0015(10)
C15B 0.0340(11) 0.0402(11) 0.0369(12) -0.0046(8) 0.0090(9) -0.0003(9)
C16B 0.0308(10) 0.0429(10) 0.0344(16) -0.0011(13) 0.0038(8) -0.0001(9)
C17B 0.0423(4) 0.0510(4) 0.0423(3) -0.0145(3) 0.0064(3) 0.0045(3)
C18B 0.0727(19) 0.0766(17) 0.0429(15) -0.0156(14) 0.0143(13) -0.0002(14)
C19B 0.0548(17) 0.0862(19) 0.0640(16) -0.0250(14) 0.0121(15) 0.0204(15)
C20B 0.0730(18) 0.0539(18) 0.0790(19) -0.0188(16) 0.0116(15) -0.0050(15)
C21B 0.0327(11) 0.0363(15) 0.0401(16) 0.0001(9) 0.0151(9) 0.0009(11)
C22B 0.0381(11) 0.0397(14) 0.0338(16) -0.0033(10) 0.0129(11) 0.0004(8)
C23B 0.0370(10) 0.0398(12) 0.0372(14) 0.0018(10) 0.0145(11) -0.0002(8)
C24B 0.0401(11) 0.0414(11) 0.0409(15) 0.0046(12) 0.0160(11) -0.0049(8)
C25B 0.0429(12) 0.0396(11) 0.0398(14) -0.0013(9) 0.0143(10) -0.0051(9)
C26B 0.0461(14) 0.0408(12) 0.0362(16) -0.0031(10) 0.0186(9) 0.0008(11)
C27B 0.0714(5) 0.0584(4) 0.0458(4) -0.0114(3) 0.0209(4) -0.0247(4)
C28B 0.070(2) 0.087(2) 0.0695(19) -0.0109(15) 0.0184(15) -0.0367(16)
C29B 0.119(3) 0.065(2) 0.104(3) -0.0347(18) 0.058(2) -0.0300(18)
C30B 0.122(3) 0.108(3) 0.0467(16) -0.0052(16) 0.0121(19) -0.046(3)

loop_
_atom_type_symbol
_atom_type_description
_atom_type_scat_dispersion_real
_atom_type_scat_dispersion_imag
_atom_type_scat_source
C C 0.0033 0.0016 'International Tables Vol C Tables 4.2.6.8 and 6.1.1.4'
H H 0.0000 0.0000 'International Tables Vol C Tables 4.2.6.8 and 6.1.1.4'
O O 0.0106 0.0060 'International Tables Vol C Tables 4.2.6.8 and 6.1.1.4'
Si Si 0.0817 0.0704 'International Tables Vol C Tables 4.2.6.8 and 6.1.1.4'

loop_
_geom_angle_atom_site_label_1
_geom_angle_atom_site_label_2
_geom_angle_atom_site_label_3
_geom_angle
_geom_angle_site_symmetry_1
_geom_angle_site_symmetry_3
C2 C1 C11A 121.8(2) . .
C2 C1 C11A 121.8(2) . 2_655
C11A C1 C11A 116.3(5) . 2_655
C2 C1 C11B 120.2(18) . 2_655
C2 C1 C11B 120.2(19) . .
C11B C1 C11B 120(4) 2_655 .
C1 C2 C21B 127(2) . .
C1 C2 C21B 127(2) . 2_655
C21B C2 C21B 107(5) . 2_655
C1 C2 C21A 120.7(3) . .
C1 C2 C21A 120.7(3) . 2_655
C21A C2 C21A 118.5(6) . 2_655
C3A Si1A C5A 110.73(13) . .
C3A Si1A C4A 108.16(14) . .
C5A Si1A C4A 109.22(14) . .
C3A Si1A C13A 110.60(13) . .
C5A Si1A C13A 110.66(14) . .
C4A Si1A C13A 107.37(11) . .
C7A Si2A C8A 111.75(19) . .
C7A Si2A C6A 110.15(16) . .
C8A Si2A C6A 106.80(16) . .
C7A Si2A C23A 108.87(15) . .
C8A Si2A C23A 110.53(14) . .
C6A Si2A C23A 108.70(11) . .
C16A C11A C12A 118.14(15) . .
C16A C11A C1 120.87(19) . .
C12A C11A C1 120.93(19) . .
O1A C12A C11A 122.17(19) . .
O1A C12A C13A 116.15(19) . .
C11A C12A C13A 121.52(19) . .
C14A C13A C12A 117.05(19) . .
C14A C13A Si1A 122.33(16) . .
C12A C13A Si1A 120.61(16) . .
C13A C14A C15A 123.43(17) . .
C16A C15A C14A 116.70(18) . .
C16A C15A C17A 118.8(2) . .
C14A C15A C17A 124.4(2) . .
C15A C16A C11A 123.10(18) . .
C20A C17A C18A 110.2(3) . .
C20A C17A C15A 110.5(3) . .
C18A C17A C15A 109.3(3) . .
C20A C17A C19A 108.0(3) . .
C18A C17A C19A 106.6(4) . .
C15A C17A C19A 112.1(3) . .
C26A C21A C22A 117.67(17) . .
C26A C21A C2 121.21(18) . .
C22A C21A C2 121.10(19) . .
O2A C22A C21A 121.8(2) . .
O2A C22A C23A 116.28(19) . .
C21A C22A C23A 121.83(18) . .
C24A C23A C22A 117.01(19) . .
C24A C23A Si2A 122.08(16) . .
C22A C23A Si2A 120.90(16) . .
C25A C24A C23A 123.62(18) . .
C26A C25A C24A 116.84(18) . .
C26A C25A C27A 119.7(2) . .
C24A C25A C27A 123.45(19) . .
C25A C26A C21A 122.94(19) . .
C30A C27A C28A 109.0(4) . .
C30A C27A C29A 110.3(3) . .
C28A C27A C29A 106.8(3) . .
C30A C27A C25A 110.5(3) . .
C28A C27A C25A 112.0(3) . .
C29A C27A C25A 108.2(3) . .
C3B Si1B C5B 110.72(17) . .
C3B Si1B C4B 108.13(17) . .
C5B Si1B C4B 109.22(18) . .
C3B Si1B C13B 110.62(17) . .
C5B Si1B C13B 110.70(18) . .
C4B Si1B C13B 107.35(15) . .
C7B Si2B C8B 111.7(2) . .
C7B Si2B C6B 110.15(19) . .
C8B Si2B C6B 106.80(19) . .
C7B Si2B C23B 108.87(18) . .
C8B Si2B C23B 110.55(17) . .
C6B Si2B C23B 108.69(16) . .
C16B C11B C12B 118.1(2) . .
C16B C11B C1 125.8(8) . .
C12B C11B C1 115.2(5) . .
O1B C12B C11B 122.1(3) . .
O1B C12B C13B 116.1(3) . .
C11B C12B C13B 121.4(2) . .
C14B C13B C12B 117.0(2) . .
C14B C13B Si1B 122.3(2) . .
C12B C13B Si1B 120.7(2) . .
C13B C14B C15B 123.3(3) . .
C16B C15B C14B 116.6(2) . .
C16B C15B C17B 118.9(2) . .
C14B C15B C17B 124.4(2) . .
C15B C16B C11B 123.0(3) . .
C20B C17B C18B 110.2(4) . .
C20B C17B C15B 110.6(3) . .
C18B C17B C15B 109.3(3) . .
C20B C17B C19B 108.0(4) . .
C18B C17B C19B 106.6(4) . .
C15B C17B C19B 112.0(3) . .
C26B C21B C22B 117.7(2) . .
C26B C21B C2 125.1(8) . .
C22B C21B C2 116.8(7) . .
O2B C22B C21B 121.8(3) . .
O2B C22B C23B 116.3(3) . .
C21B C22B C23B 121.8(2) . .
C24B C23B C22B 116.9(2) . .
C24B C23B Si2B 122.0(2) . .
C22B C23B Si2B 121.0(2) . .
C25B C24B C23B 123.5(2) . .
C26B C25B C24B 116.8(2) . .
C26B C25B C27B 119.8(2) . .
C24B C25B C27B 123.4(2) . .
C25B C26B C21B 122.9(2) . .
C30B C27B C28B 108.9(4) . .
C30B C27B C29B 110.3(3) . .
C28B C27B C29B 106.8(4) . .
C30B C27B C25B 110.6(3) . .
C28B C27B C25B 111.9(3) . .
C29B C27B C25B 108.2(3) . .

loop_
_geom_bond_atom_site_label_1
_geom_bond_atom_site_label_2
_geom_bond_distance
_geom_bond_site_symmetry_2
C1 C2 1.344(3) .
C1 C11A 1.499(2) .
C1 C11A 1.499(2) 2_655
C1 C11B 1.514(9) 2_655
C1 C11B 1.514(9) .
C2 C21B 1.460(11) .
C2 C21B 1.461(11) 2_655
C2 C21A 1.506(2) .
C2 C21A 1.506(2) 2_655
Si1A C3A 1.865(3) .
Si1A C5A 1.868(3) .
Si1A C4A 1.871(3) .
Si1A C13A 1.894(2) .
Si2A C7A 1.843(4) .
Si2A C8A 1.849(3) .
Si2A C6A 1.874(3) .
Si2A C23A 1.885(2) .
O1A C12A 1.384(3) .
O2A C22A 1.381(3) .
C11A C16A 1.388(3) .
C11A C12A 1.400(3) .
C12A C13A 1.407(3) .
C13A C14A 1.394(3) .
C14A C15A 1.399(3) .
C15A C16A 1.385(3) .
C15A C17A 1.520(4) .
C17A C20A 1.483(6) .
C17A C18A 1.517(6) .
C17A C19A 1.529(4) .
C21A C26A 1.396(3) .
C21A C22A 1.398(3) .
C22A C23A 1.399(3) .
C23A C24A 1.394(3) .
C24A C25A 1.388(3) .
C25A C26A 1.383(3) .
C25A C27A 1.547(4) .
C27A C30A 1.498(6) .
C27A C28A 1.519(4) .
C27A C29A 1.523(6) .
Si1B C3B 1.865(3) .
Si1B C5B 1.868(3) .
Si1B C4B 1.871(3) .
Si1B C13B 1.894(2) .
Si2B C7B 1.843(4) .
Si2B C8B 1.849(3) .
Si2B C6B 1.874(3) .
Si2B C23B 1.884(2) .
O1B C12B 1.385(3) .
O2B C22B 1.381(3) .
C11B C16B 1.389(3) .
C11B C12B 1.400(3) .
C12B C13B 1.407(3) .
C13B C14B 1.395(3) .
C14B C15B 1.400(3) .
C15B C16B 1.385(3) .
C15B C17B 1.519(4) .
C17B C20B 1.483(6) .
C17B C18B 1.517(6) .
C17B C19B 1.529(4) .
C21B C26B 1.396(3) .
C21B C22B 1.398(3) .
C22B C23B 1.399(3) .
C23B C24B 1.394(3) .
C24B C25B 1.388(3) .
C25B C26B 1.383(3) .
C25B C27B 1.547(4) .
C27B C30B 1.498(6) .
C27B C28B 1.520(4) .
C27B C29B 1.523(6) .

loop_
_geom_torsion_atom_site_label_1
_geom_torsion_atom_site_label_2
_geom_torsion_atom_site_label_3
_geom_torsion_atom_site_label_4
_geom_torsion
_geom_torsion_site_symmetry_1
_geom_torsion_site_symmetry_4
C11B C1 C2 C21B -172(2) 2_655 .
C11B C1 C2 C21B 8(2) . .
C11B C1 C2 C21B 8(2) 2_655 2_655
C11B C1 C2 C21B -172(2) . 2_655
C11A C1 C2 C21A -8.1(3) . .
C11A C1 C2 C21A 171.9(3) 2_655 .
C11A C1 C2 C21A 171.9(3) . 2_655
C11A C1 C2 C21A -8.1(3) 2_655 2_655
C2 C1 C11A C16A -55.0(4) . .
C11A C1 C11A C16A 125.0(4) 2_655 .
C2 C1 C11A C12A 122.3(4) . .
C11A C1 C11A C12A -57.7(4) 2_655 .
C16A C11A C12A O1A 177.9(5) . .
C1 C11A C12A O1A 0.5(7) . .
C16A C11A C12A C13A 2.7(7) . .
C1 C11A C12A C13A -174.6(5) . .
O1A C12A C13A C14A -176.8(4) . .
C11A C12A C13A C14A -1.3(6) . .
O1A C12A C13A Si1A 1.8(6) . .
C11A C12A C13A Si1A 177.3(4) . .
C3A Si1A C13A C14A 116.0(3) . .
C5A Si1A C13A C14A -120.9(3) . .
C4A Si1A C13A C14A -1.8(3) . .
C3A Si1A C13A C12A -62.6(4) . .
C5A Si1A C13A C12A 60.5(4) . .
C4A Si1A C13A C12A 179.6(4) . .
C12A C13A C14A C15A -1.3(5) . .
Si1A C13A C14A C15A -179.9(3) . .
C13A C14A C15A C16A 2.3(5) . .
C13A C14A C15A C17A -179.3(3) . .
C14A C15A C16A C11A -0.8(4) . .
C17A C15A C16A C11A -179.3(3) . .
C12A C11A C16A C15A -1.6(5) . .
C1 C11A C16A C15A 175.7(4) . .
C16A C15A C17A C20A 62.6(4) . .
C14A C15A C17A C20A -115.7(4) . .
C16A C15A C17A C18A -58.9(4) . .
C14A C15A C17A C18A 122.8(4) . .
C16A C15A C17A C19A -176.8(4) . .
C14A C15A C17A C19A 4.8(6) . .
C1 C2 C21A C26A -53.7(7) . .
C21A C2 C21A C26A 126.3(7) 2_655 .
C1 C2 C21A C22A 124.5(6) . .
C21A C2 C21A C22A -55.5(6) 2_655 .
C26A C21A C22A O2A -180.0(5) . .
C2 C21A C22A O2A 1.7(10) . .
C26A C21A C22A C23A 3.5(9) . .
C2 C21A C22A C23A -174.8(5) . .
O2A C22A C23A C24A -178.8(4) . .
C21A C22A C23A C24A -2.0(8) . .
O2A C22A C23A Si2A 0.6(6) . .
C21A C22A C23A Si2A 177.3(5) . .
C7A Si2A C23A C24A -115.6(3) . .
C8A Si2A C23A C24A 121.3(3) . .
C6A Si2A C23A C24A 4.4(3) . .
C7A Si2A C23A C22A 65.0(4) . .
C8A Si2A C23A C22A -58.0(4) . .
C6A Si2A C23A C22A -175.0(4) . .
C22A C23A C24A C25A 0.1(5) . .
Si2A C23A C24A C25A -179.3(3) . .
C23A C24A C25A C26A 0.3(5) . .
C23A C24A C25A C27A 178.4(4) . .
C24A C25A C26A C21A 1.2(7) . .
C27A C25A C26A C21A -176.9(5) . .
C22A C21A C26A C25A -3.1(9) . .
C2 C21A C26A C25A 175.2(6) . .
C26A C25A C27A C30A -56.3(5) . .
C24A C25A C27A C30A 125.8(4) . .
C26A C25A C27A C28A -178.0(5) . .
C24A C25A C27A C28A 4.1(6) . .
C26A C25A C27A C29A 64.6(5) . .
C24A C25A C27A C29A -113.4(4) . .
C2 C1 C11B C16B 124(4) . .
C11B C1 C11B C16B -56(3) 2_655 .
C2 C1 C11B C12B -67(3) . .
C11B C1 C11B C12B 113(3) 2_655 .
C16B C11B C12B O1B 167(3) . .
C1 C11B C12B O1B -3(3) . .
C16B C11B C12B C13B -5(3) . .
C1 C11B C12B C13B -175(3) . .
O1B C12B C13B C14B -166(3) . .
C11B C12B C13B C14B 7(2) . .
O1B C12B C13B Si1B 12(2) . .
C11B C12B C13B Si1B -175.4(19) . .
C3B Si1B C13B C14B 100(2) . .
C5B Si1B C13B C14B -136(2) . .
C4B Si1B C13B C14B -17(2) . .
C3B Si1B C13B C12B -77.2(17) . .
C5B Si1B C13B C12B 45.9(18) . .
C4B Si1B C13B C12B 165.0(17) . .
C12B C13B C14B C15B -8(3) . .
Si1B C13B C14B C15B 175(2) . .
C13B C14B C15B C16B 7(4) . .
C13B C14B C15B C17B -174(2) . .
C14B C15B C16B C11B -5(5) . .
C17B C15B C16B C11B 176(3) . .
C12B C11B C16B C15B 4(5) . .
C1 C11B C16B C15B 173(4) . .
C16B C15B C17B C20B 65(3) . .
C14B C15B C17B C20B -114(2) . .
C16B C15B C17B C18B -57(3) . .
C14B C15B C17B C18B 124(2) . .
C16B C15B C17B C19B -175(3) . .
C14B C15B C17B C19B 6(2) . .
C1 C2 C21B C26B 119(5) . .
C21B C2 C21B C26B -61(5) 2_655 .
C1 C2 C21B C22B -53(5) . .
C21B C2 C21B C22B 127(5) 2_655 .
C26B C21B C22B O2B 176(5) . .
C2 C21B C22B O2B -11(6) . .
C26B C21B C22B C23B -2(7) . .
C2 C21B C22B C23B 171(5) . .
O2B C22B C23B C24B -180(3) . .
C21B C22B C23B C24B -2(5) . .
O2B C22B C23B Si2B 3(5) . .
C21B C22B C23B Si2B -179(4) . .
C7B Si2B C23B C24B -118(3) . .
C8B Si2B C23B C24B 119(3) . .
C6B Si2B C23B C24B 2(3) . .
C7B Si2B C23B C22B 59(3) . .
C8B Si2B C23B C22B -64(3) . .
C6B Si2B C23B C22B 179(3) . .
C22B C23B C24B C25B 7(4) . .
Si2B C23B C24B C25B -176(2) . .
C23B C24B C25B C26B -8(3) . .
C23B C24B C25B C27B 173(2) . .
C24B C25B C26B C21B 4(6) . .
C27B C25B C26B C21B -177(4) . .
C22B C21B C26B C25B 1(8) . .
C2 C21B C26B C25B -172(5) . .
C26B C25B C27B C30B -50(3) . .
C24B C25B C27B C30B 129(2) . .
C26B C25B C27B C28B -172(3) . .
C24B C25B C27B C28B 7(2) . .
C26B C25B C27B C29B 71(3) . .
C24B C25B C27B C29B -110(2) . .
